data_7246993
loop_
_publ_author_name
'Tajik, Maryam'
'Shiri, Morteza'
'Hussain, Faiq H. S.'
'Lotfi Nosood, Yazdanbakhsh'
'Baeiszadeh, Behnaz'
'Amini, Zahra'
'Bikas, Rahman'
'Pyra, Anna'

_publ_section_title
;
 Highly regioselective and diastereoselective synthesis of novel
 pyrazinoindolones <i>via</i> a base-mediated Ugi-<i>N</i>-alkylation
 sequence.
;
_journal_issue 25
_journal_name_full 'RSC advances'
_journal_page_first 16963
_journal_page_last 16969
_journal_paper_doi 10.1039/d3ra02065g
_journal_volume 13
_journal_year 2023
_chemical_formula_moiety 'C32 H32 Cl N3 O3'
_chemical_formula_sum 'C32 H32 Cl N3 O3'
_chemical_formula_weight 542.05
_space_group_crystal_system monoclinic
_space_group_IT_number 13
_space_group_name_Hall '-P 2yac'
_space_group_name_H-M_alt 'P 1 2/n 1'
_atom_sites_solution_hydrogens geom
_atom_sites_solution_primary direct
_audit_creation_method SHELXL-2013
_audit_update_record
;
2023-04-01 deposited with the CCDC.	2023-05-24 downloaded from the CCDC.
;
_cell_angle_alpha 90
_cell_angle_beta 100.04(4)
_cell_angle_gamma 90
_cell_formula_units_Z 8
_cell_length_a 26.155(9)
_cell_length_b 6.9777(18)
_cell_length_c 30.372(14)
_cell_measurement_reflns_used 8663
_cell_measurement_temperature 100(2)
_cell_measurement_theta_max 50
_cell_measurement_theta_min 2
_cell_volume 5458(4)
_computing_cell_refinement 'CrysAlisPro 1.171.42.72a (Rigaku OD, 2022)'
_computing_data_collection 'CrysAlisPro 1.171.42.72a (Rigaku OD, 2022)'
_computing_data_reduction 'CrysAlisPro 1.171.42.72a (Rigaku OD, 2022)'
_computing_structure_refinement 'SHELXL-2013 (Sheldrick, 2013)'
_computing_structure_solution 'SHELXS-97 (Sheldrick, 2008)'
_diffrn_ambient_temperature 100(2)
_diffrn_detector 'Hybrid Pixel Array Detector'
_diffrn_detector_area_resol_mean 10.0000
_diffrn_detector_type 'HyPix-Arc 150'
_diffrn_measured_fraction_theta_full 0.987
_diffrn_measured_fraction_theta_max 0.940
_diffrn_measurement_device 'four-circle diffractometer'
_diffrn_measurement_device_type 'XtaLAB Synergy R, DW system, HyPix-Arc 150'
_diffrn_radiation_monochromator mirror
_diffrn_radiation_probe x-ray
_diffrn_radiation_type 'Cu K\a'
_diffrn_radiation_wavelength 1.54184
_diffrn_reflns_av_R_equivalents 0.0931
_diffrn_reflns_av_unetI/netI 0.0787
_diffrn_reflns_Laue_measured_fraction_full 0.987
_diffrn_reflns_Laue_measured_fraction_max 0.940
_diffrn_reflns_limit_h_max 28
_diffrn_reflns_limit_h_min -32
_diffrn_reflns_limit_k_max 7
_diffrn_reflns_limit_k_min -8
_diffrn_reflns_limit_l_max 37
_diffrn_reflns_limit_l_min -29
_diffrn_reflns_number 32621
_diffrn_reflns_point_group_measured_fraction_full 0.987
_diffrn_reflns_point_group_measured_fraction_max 0.940
_diffrn_reflns_theta_full 67.000
_diffrn_reflns_theta_max 73.435
_diffrn_reflns_theta_min 2.059
_diffrn_source 'Rotating-anode X-ray tube'
_diffrn_source_type 'Rigaku (Cu) X-ray Source'
_exptl_absorpt_coefficient_mu 1.549
_exptl_absorpt_correction_T_max 1.000
_exptl_absorpt_correction_T_min 0.548
_exptl_absorpt_correction_type gaussian
_exptl_absorpt_process_details
;
CrysAlisPro 1.171.42.72a (Rigaku Oxford Diffraction, 2022)
Numerical absorption correction based on gaussian integration over
a multifaceted crystal model
Empirical absorption correction using spherical harmonics,
implemented in SCALE3 ABSPACK scaling algorithm.
;
_exptl_crystal_colour colorless
_exptl_crystal_density_diffrn 1.319
_exptl_crystal_description needle
_exptl_crystal_F_000 2288
_exptl_crystal_size_max 0.300
_exptl_crystal_size_mid 0.040
_exptl_crystal_size_min 0.020
_refine_diff_density_max 0.804
_refine_diff_density_min -0.535
_refine_diff_density_rms 0.094
_refine_ls_extinction_coef 0.00066(14)
_refine_ls_extinction_expression Fc^*^=kFc[1+0.001xFc^2^\l^3^/sin(2\q)]^-1/4^
_refine_ls_extinction_method SHELXL
_refine_ls_goodness_of_fit_ref 1.057
_refine_ls_hydrogen_treatment constr
_refine_ls_matrix_type full
_refine_ls_number_parameters 742
_refine_ls_number_reflns 10338
_refine_ls_number_restraints 2
_refine_ls_restrained_S_all 1.057
_refine_ls_R_factor_all 0.1308
_refine_ls_R_factor_gt 0.0888
_refine_ls_shift/su_max 0.001
_refine_ls_shift/su_mean 0.000
_refine_ls_structure_factor_coef Fsqd
_refine_ls_weighting_details
;
 w=1/[\s^2^(Fo^2^)+(0.1738P)^2^]
 where P=(Fo^2^+2Fc^2^)/3
;
_refine_ls_weighting_scheme calc
_refine_ls_wR_factor_gt 0.2463
_refine_ls_wR_factor_ref 0.2780
_reflns_Friedel_coverage 0.000
_reflns_number_gt 6331
_reflns_number_total 10338
_reflns_threshold_expression 'I > 2\s(I)'
_cod_data_source_file d3ra02065g2.cif
_cod_data_source_block tmb2a
_cod_depositor_comments
;
The following automatic conversions were performed:

data item '_atom_sites_solution_primary' value 'direct methods' was
changed to 'direct'.

Automatic conversion script
Id: cif_fix_values 8170 2020-07-09 18:12:32Z antanas 
;
_cod_original_sg_symbol_H-M 'P 2/n'
_cod_database_code 7246993
_shelx_space_group_comment
;
The symmetry employed for this shelxl refinement is uniquely defined
by the following loop, which should always be used as a source of
symmetry information in preference to the above space-group names.
They are only intended as comments.
;
_shelx_estimated_absorpt_t_min 0.654
_shelx_estimated_absorpt_t_max 0.970
_oxdiff_exptl_absorpt_empirical_full_min 0.599
_oxdiff_exptl_absorpt_empirical_full_max 1.617
_oxdiff_exptl_absorpt_empirical_details
;
Empirical correction (ABSPACK) includes:
- Absorption correction using spherical harmonics
- Frame scaling
;
_shelxl_version_number 2013-2

loop_
_space_group_symop_operation_xyz
'x, y, z'
'-x+1/2, y, -z+1/2'
'-x, -y, -z'
'x-1/2, -y, z-1/2'

loop_
_atom_site_label
_atom_site_type_symbol
_atom_site_fract_x
_atom_site_fract_y
_atom_site_fract_z
_atom_site_U_iso_or_equiv
_atom_site_adp_type
_atom_site_occupancy
_atom_site_site_symmetry_order
_atom_site_calc_flag
_atom_site_refinement_flags_posn
_atom_site_refinement_flags_adp
_atom_site_refinement_flags_occupancy
_atom_site_disorder_assembly
_atom_site_disorder_group
Cl1 Cl 0.48801(4) 0.23719(16) 0.52625(4) 0.0480(3) Uani 1 1 d . . . . .
C1A C 0.42386(17) 0.2941(6) 0.52868(16) 0.0403(10) Uani 1 1 d . . . . .
C2A C 0.38689(18) 0.2740(6) 0.49037(17) 0.0449(11) Uani 1 1 d . . . . .
H2A H 0.3965 0.2283 0.4635 0.054 Uiso 1 1 calc R U . . .
C3A C 0.33535(17) 0.3214(6) 0.49158(17) 0.0440(11) Uani 1 1 d . . . . .
H3A H 0.3099 0.3126 0.4652 0.053 Uiso 1 1 calc R U . . .
C4A C 0.32155(17) 0.3812(6) 0.53115(17) 0.0457(11) Uani 1 1 d . . . . .
H4A H 0.2863 0.4110 0.5320 0.055 Uiso 1 1 calc R U . . .
C5A C 0.35799(16) 0.3985(6) 0.56942(16) 0.0395(10) Uani 1 1 d . . . . .
H5A H 0.3478 0.4401 0.5964 0.047 Uiso 1 1 calc R U . . .
C6A C 0.41000(15) 0.3550(6) 0.56877(15) 0.0358(9) Uani 1 1 d . . . . .
N1A N 0.44858(12) 0.3861(5) 0.60732(12) 0.0348(8) Uani 1 1 d . . . . .
C7A C 0.47151(16) 0.2368(6) 0.63180(15) 0.0384(10) Uani 1 1 d . . . . .
O1A O 0.46066(11) 0.0672(4) 0.62128(11) 0.0418(7) Uani 1 1 d . . . . .
C8A C 0.51222(16) 0.2873(7) 0.66995(16) 0.0412(10) Uani 1 1 d . . . . .
C9A C 0.53805(17) 0.1715(7) 0.70220(16) 0.0477(11) Uani 1 1 d . . . . .
H9A H 0.5324 0.0384 0.7058 0.057 Uiso 1 1 calc R U . . .
C10A C 0.57551(18) 0.2897(8) 0.72972(16) 0.0517(12) Uani 1 1 d . . . . .
C11A C 0.6141(2) 0.2555(10) 0.76737(18) 0.0656(16) Uani 1 1 d . . . . .
H11A H 0.6189 0.1305 0.7798 0.079 Uiso 1 1 calc R U . . .
C12A C 0.6447(2) 0.4046(12) 0.7859(2) 0.089(2) Uani 1 1 d . . . . .
H12A H 0.6710 0.3819 0.8111 0.106 Uiso 1 1 calc R U . . .
C13A C 0.6374(3) 0.5908(11) 0.7681(2) 0.086(2) Uani 1 1 d . . . . .
H13A H 0.6587 0.6920 0.7819 0.103 Uiso 1 1 calc R U . . .
C14A C 0.6006(2) 0.6297(9) 0.73153(19) 0.0627(15) Uani 1 1 d . . . . .
H14A H 0.5961 0.7555 0.7195 0.075 Uiso 1 1 calc R U . . .
C15A C 0.56962(17) 0.4762(8) 0.71227(16) 0.0475(11) Uani 1 1 d . . . . .
N2A N 0.53061(13) 0.4725(5) 0.67552(12) 0.0409(9) Uani 1 1 d . . . . .
C16A C 0.51135(16) 0.6245(6) 0.64395(15) 0.0411(10) Uani 1 1 d . . . . .
H16A H 0.5133 0.7488 0.6606 0.049 Uiso 1 1 calc R U . . .
C17A C 0.45444(15) 0.5805(5) 0.62593(15) 0.0353(9) Uani 1 1 d . . . . .
H17A H 0.4424 0.6722 0.6010 0.042 Uiso 1 1 calc R U . . .
C18A C 0.41966(15) 0.6096(6) 0.66168(15) 0.0353(9) Uani 1 1 d . . . . .
O2A O 0.39866(11) 0.4739(4) 0.67729(11) 0.0433(7) Uani 1 1 d . . . . .
N3A N 0.41515(14) 0.7935(5) 0.67334(13) 0.0394(8) Uani 1 1 d . . . . .
H3A1 H 0.4339 0.8792 0.6620 0.060(15) Uiso 1 1 calc R . . . .
C19A C 0.38129(15) 0.8611(6) 0.70345(14) 0.0368(9) Uani 1 1 d . . . . .
H19A H 0.3705 0.7489 0.7201 0.044 Uiso 1 1 calc R U . . .
C20A C 0.33252(16) 0.9541(6) 0.67643(15) 0.0393(10) Uani 1 1 d . . . . .
H20A H 0.3427 1.0618 0.6586 0.047 Uiso 1 1 calc R U . . .
H20B H 0.3136 0.8589 0.6555 0.047 Uiso 1 1 calc R U . . .
C21A C 0.29711(16) 1.0280(7) 0.70757(16) 0.0444(11) Uani 1 1 d . . . . .
H21A H 0.2842 0.9186 0.7232 0.053 Uiso 1 1 calc R U . . .
H21B H 0.2668 1.0935 0.6898 0.053 Uiso 1 1 calc R U . . .
C22A C 0.32593(18) 1.1674(7) 0.74193(17) 0.0484(11) Uani 1 1 d . . . . .
H22A H 0.3355 1.2834 0.7264 0.058 Uiso 1 1 calc R U . . .
H22B H 0.3028 1.2072 0.7628 0.058 Uiso 1 1 calc R U . . .
C23A C 0.37450(18) 1.0768(7) 0.76811(16) 0.0473(11) Uani 1 1 d . . . . .
H23A H 0.3647 0.9692 0.7862 0.057 Uiso 1 1 calc R U . . .
H23B H 0.3934 1.1727 0.7889 0.057 Uiso 1 1 calc R U . . .
C24A C 0.40999(17) 1.0030(6) 0.73700(16) 0.0441(11) Uani 1 1 d . . . . .
H24A H 0.4224 1.1121 0.7208 0.053 Uiso 1 1 calc R U . . .
H24B H 0.4407 0.9397 0.7548 0.053 Uiso 1 1 calc R U . . .
C25A C 0.54350(17) 0.6428(7) 0.60613(16) 0.0469(11) Uani 1 1 d . . . . .
H25A H 0.5434 0.5184 0.5905 0.056 Uiso 1 1 calc R U . A 2
H25B H 0.5271 0.7391 0.5842 0.056 Uiso 1 1 calc R U . A 2
Cl2 Cl 0.25997(5) -0.26701(18) 0.41703(4) 0.0531(3) Uani 1 1 d . . . . .
C1B C 0.29577(16) -0.2045(6) 0.46888(16) 0.0414(10) Uani 1 1 d . . . . .
C2B C 0.34984(17) -0.2194(6) 0.47525(17) 0.0449(11) Uani 1 1 d . . . . .
H2B H 0.3666 -0.2622 0.4517 0.054 Uiso 1 1 calc R U . . .
C3B C 0.37848(16) -0.1714(6) 0.51606(17) 0.0440(11) Uani 1 1 d . . . . .
H3B H 0.4153 -0.1782 0.5203 0.053 Uiso 1 1 calc R U . . .
C4B C 0.35497(16) -0.1139(6) 0.55086(16) 0.0420(10) Uani 1 1 d . . . . .
H4B H 0.3753 -0.0826 0.5790 0.050 Uiso 1 1 calc R U . . .
C5B C 0.30049(16) -0.1016(6) 0.54446(15) 0.0389(10) Uani 1 1 d . . . . .
H5B H 0.2839 -0.0636 0.5685 0.047 Uiso 1 1 calc R U . . .
C6B C 0.27092(15) -0.1447(6) 0.50328(15) 0.0360(9) Uani 1 1 d . . . . .
N1B N 0.21571(12) -0.1147(5) 0.49570(12) 0.0361(8) Uani 1 1 d . . . . .
C7B C 0.18291(16) -0.2656(6) 0.49111(15) 0.0373(9) Uani 1 1 d . . . . .
O1B O 0.19774(11) -0.4349(4) 0.49407(11) 0.0409(7) Uani 1 1 d . . . . .
C8B C 0.12727(16) -0.2170(5) 0.47975(16) 0.0386(10) Uani 1 1 d . . . . .
C9B C 0.08486(16) -0.3344(6) 0.47560(17) 0.0453(11) Uani 1 1 d . . . . .
H9B H 0.0850 -0.4675 0.4821 0.054 Uiso 1 1 calc R U . . .
C10B C 0.04063(16) -0.2205(6) 0.45975(17) 0.0446(11) Uani 1 1 d . . . . .
C11B C -0.01305(18) -0.2596(7) 0.44868(19) 0.0540(13) Uani 1 1 d . . . . .
H11B H -0.0259 -0.3858 0.4512 0.065 Uiso 1 1 calc R U . . .
C12B C -0.04609(17) -0.1121(7) 0.43432(18) 0.0540(13) Uani 1 1 d . . . . .
H12B H -0.0822 -0.1375 0.4263 0.065 Uiso 1 1 calc R U . . .
C13B C -0.02803(18) 0.0762(7) 0.43107(19) 0.0550(13) Uani 1 1 d . . . . .
H13B H -0.0523 0.1752 0.4215 0.066 Uiso 1 1 calc R U . . .
C14B C 0.02407(16) 0.1211(7) 0.44146(17) 0.0470(11) Uani 1 1 d . . . . .
H14B H 0.0363 0.2482 0.4390 0.056 Uiso 1 1 calc R U . . .
C15B C 0.05801(15) -0.0304(6) 0.45585(16) 0.0409(10) Uani 1 1 d . . . . .
N2B N 0.11160(12) -0.0320(5) 0.46828(13) 0.0403(9) Uani 1 1 d . . . . .
C16B C 0.14881(15) 0.1231(5) 0.46656(15) 0.0380(10) Uani 1 1 d . . . . .
H16B H 0.1329 0.2455 0.4748 0.046 Uiso 1 1 calc R U . . .
C17B C 0.19679(15) 0.0799(5) 0.50219(15) 0.0370(9) Uani 1 1 d . . . . .
H17B H 0.2247 0.1712 0.4972 0.044 Uiso 1 1 calc R U . . .
C18B C 0.18806(14) 0.1089(5) 0.55061(15) 0.0360(9) Uani 1 1 d . . . . .
O2B O 0.18736(12) -0.0255(4) 0.57632(11) 0.0454(8) Uani 1 1 d . . . . .
N3B N 0.18321(13) 0.2949(5) 0.56134(13) 0.0389(8) Uani 1 1 d . . . . .
H3B1 H 0.1794 0.3802 0.5397 0.09(2) Uiso 1 1 calc R . . . .
C19B C 0.18391(15) 0.3622(6) 0.60689(15) 0.0384(10) Uani 1 1 d . . . . .
H19B H 0.1759 0.2525 0.6257 0.046 Uiso 1 1 calc R U . . .
C20B C 0.23792(15) 0.4422(6) 0.62642(15) 0.0403(10) Uani 1 1 d . . . . .
H20C H 0.2641 0.3390 0.6274 0.048 Uiso 1 1 calc R U . . .
H20D H 0.2470 0.5451 0.6067 0.048 Uiso 1 1 calc R U . . .
C21B C 0.23971(16) 0.5212(6) 0.67291(15) 0.0427(10) Uani 1 1 d . . . . .
H21C H 0.2744 0.5772 0.6837 0.051 Uiso 1 1 calc R U . . .
H21D H 0.2344 0.4155 0.6934 0.051 Uiso 1 1 calc R U . . .
C22B C 0.19836(17) 0.6739(6) 0.67394(17) 0.0475(11) Uani 1 1 d . . . . .
H22C H 0.1990 0.7163 0.7051 0.057 Uiso 1 1 calc R U . . .
H22D H 0.2059 0.7864 0.6562 0.057 Uiso 1 1 calc R U . . .
C23B C 0.14520(17) 0.5956(7) 0.65491(18) 0.0515(12) Uani 1 1 d . . . . .
H23C H 0.1190 0.6980 0.6547 0.062 Uiso 1 1 calc R U . . .
H23D H 0.1365 0.4905 0.6742 0.062 Uiso 1 1 calc R U . . .
C24B C 0.14315(16) 0.5206(6) 0.60761(17) 0.0450(11) Uani 1 1 d . . . . .
H24C H 0.1498 0.6270 0.5878 0.054 Uiso 1 1 calc R U . . .
H24D H 0.1081 0.4688 0.5962 0.054 Uiso 1 1 calc R U . . .
C25B C 0.16372(16) 0.1479(6) 0.42046(16) 0.0445(11) Uani 1 1 d . . . . .
H25C H 0.1912 0.2465 0.4223 0.053 Uiso 1 1 calc R U . . .
H25D H 0.1782 0.0257 0.4115 0.053 Uiso 1 1 calc R U . . .
C26B C 0.11862(17) 0.2060(6) 0.38507(17) 0.0454(11) Uani 1 1 d . . . . .
C27B C 0.09045(19) 0.0678(7) 0.35757(17) 0.0515(12) Uani 1 1 d . . . . .
H27B H 0.1013 -0.0624 0.3599 0.062 Uiso 1 1 calc R U . . .
C28B C 0.04691(19) 0.1191(7) 0.32698(18) 0.0536(12) Uani 1 1 d . . . . .
H28B H 0.0284 0.0238 0.3083 0.064 Uiso 1 1 calc R U . . .
C29B C 0.03003(18) 0.3078(7) 0.32330(17) 0.0501(12) Uani 1 1 d . . . . .
C30B C 0.05765(18) 0.4475(6) 0.35060(17) 0.0477(11) Uani 1 1 d . . . . .
H30B H 0.0465 0.5772 0.3485 0.057 Uiso 1 1 calc R U . . .
C31B C 0.10144(18) 0.3952(6) 0.38072(16) 0.0460(11) Uani 1 1 d . . . . .
H31B H 0.1203 0.4910 0.3990 0.055 Uiso 1 1 calc R U . . .
O3B O -0.01288(13) 0.3449(5) 0.29218(13) 0.0608(10) Uani 1 1 d . . . . .
C32B C -0.03132(18) 0.5375(7) 0.28715(17) 0.0500(12) Uani 1 1 d . . . . .
H32D H -0.0637 0.5413 0.2654 0.075 Uiso 1 1 calc R U . . .
H32E H -0.0052 0.6180 0.2766 0.075 Uiso 1 1 calc R U . . .
H32F H -0.0377 0.5855 0.3160 0.075 Uiso 1 1 calc R U . . .
C26A C 0.5962(4) 0.7398(17) 0.6218(6) 0.042(4) Uani 0.5 1 d G . P B -1
C27A C 0.5970(3) 0.9348(17) 0.6313(6) 0.046(3) Uani 0.5 1 d G . P B -1
H27A H 0.5658 1.0072 0.6253 0.055 Uiso 0.5 1 calc R U P B -1
C28A C 0.6434(4) 1.0238(13) 0.6495(4) 0.050(3) Uani 0.5 1 d G . P B -1
H28A H 0.6440 1.1570 0.6560 0.060 Uiso 0.5 1 calc R U P B -1
C29A C 0.6891(3) 0.9178(14) 0.6582(3) 0.056(3) Uani 0.5 1 d G . P B -1
C30A C 0.6883(3) 0.7228(14) 0.6487(4) 0.060(4) Uani 0.5 1 d G . P B -1
H30A H 0.7195 0.6504 0.6546 0.073 Uiso 0.5 1 calc R U P B -1
C31A C 0.6418(4) 0.6339(12) 0.6305(5) 0.054(4) Uani 0.5 1 d G . P B -1
H31A H 0.6413 0.5006 0.6240 0.064 Uiso 0.5 1 calc R U P B -1
O3A O 0.7350(4) 1.0185(15) 0.6788(4) 0.087(3) Uani 0.5 1 d D . P B -1
C32A C 0.7665(9) 0.858(3) 0.6775(9) 0.163(10) Uiso 0.5 1 d D . P B -1
H32A H 0.8031 0.8955 0.6853 0.244 Uiso 0.5 1 calc R U P B -1
H32B H 0.7601 0.8032 0.6473 0.244 Uiso 0.5 1 calc R U P B -1
H32C H 0.7585 0.7621 0.6989 0.244 Uiso 0.5 1 calc R U P B -1
C26C C 0.5987(4) 0.701(2) 0.6234(7) 0.047(5) Uani 0.5 1 d G . P B 2
C27C C 0.6094(4) 0.8942(18) 0.6321(6) 0.049(4) Uani 0.5 1 d G . P B 2
H27C H 0.5830 0.9874 0.6240 0.058 Uiso 0.5 1 calc R U P B 2
C28C C 0.6587(4) 0.9506(12) 0.6528(5) 0.069(5) Uani 0.5 1 d G . P B 2
H28C H 0.6660 1.0823 0.6588 0.083 Uiso 0.5 1 calc R U P B 2
C29C C 0.6974(3) 0.8142(14) 0.6648(5) 0.081(6) Uani 0.5 1 d G . P B 2
C30C C 0.6867(4) 0.6214(13) 0.6560(5) 0.089(6) Uani 0.5 1 d G . P B 2
H30C H 0.7131 0.5282 0.6642 0.107 Uiso 0.5 1 calc R U P B 2
C31C C 0.6374(5) 0.5650(14) 0.6353(6) 0.063(5) Uani 0.5 1 d G . P B 2
H31C H 0.6301 0.4333 0.6293 0.076 Uiso 0.5 1 calc R U P B 2
O3C O 0.7440(7) 0.879(2) 0.6948(5) 0.140(5) Uiso 0.5 1 d D . P B 2
C32C C 0.7499(9) 1.081(2) 0.7085(7) 0.132(8) Uiso 0.5 1 d D . P B 2
H32G H 0.7868 1.1102 0.7181 0.198 Uiso 0.5 1 calc R U P B 2
H32H H 0.7312 1.1045 0.7332 0.198 Uiso 0.5 1 calc R U P B 2
H32I H 0.7357 1.1634 0.6831 0.198 Uiso 0.5 1 calc R U P B 2

loop_
_atom_site_aniso_label
_atom_site_aniso_U_11
_atom_site_aniso_U_22
_atom_site_aniso_U_33
_atom_site_aniso_U_23
_atom_site_aniso_U_13
_atom_site_aniso_U_12
Cl1 0.0430(6) 0.0429(6) 0.0613(7) -0.0036(5) 0.0181(5) 0.0040(5)
C1A 0.039(2) 0.029(2) 0.053(3) 0.0014(19) 0.008(2) 0.0034(17)
C2A 0.053(3) 0.030(2) 0.052(3) 0.0013(19) 0.010(2) -0.002(2)
C3A 0.043(2) 0.026(2) 0.059(3) 0.003(2) -0.003(2) -0.0048(18)
C4A 0.041(2) 0.035(2) 0.060(3) 0.003(2) 0.004(2) 0.0004(19)
C5A 0.036(2) 0.032(2) 0.050(3) 0.0018(19) 0.0063(19) -0.0031(17)
C6A 0.034(2) 0.026(2) 0.047(3) 0.0030(17) 0.0071(18) -0.0037(16)
N1A 0.0328(17) 0.0249(16) 0.047(2) 0.0005(14) 0.0076(15) 0.0041(13)
C7A 0.033(2) 0.032(2) 0.053(3) 0.0064(19) 0.0173(19) 0.0030(17)
O1A 0.0356(15) 0.0289(15) 0.063(2) 0.0059(14) 0.0136(14) 0.0029(12)
C8A 0.031(2) 0.045(3) 0.049(3) 0.004(2) 0.0121(19) 0.0047(18)
C9A 0.043(2) 0.054(3) 0.050(3) 0.010(2) 0.016(2) 0.014(2)
C10A 0.042(2) 0.073(3) 0.041(3) 0.001(2) 0.009(2) 0.017(2)
C11A 0.054(3) 0.091(4) 0.050(3) 0.004(3) 0.005(3) 0.032(3)
C12A 0.065(4) 0.128(6) 0.061(4) -0.035(4) -0.022(3) 0.042(4)
C13A 0.077(4) 0.093(5) 0.077(5) -0.038(4) -0.016(3) 0.022(4)
C14A 0.049(3) 0.077(4) 0.059(3) -0.022(3) 0.000(2) 0.009(3)
C15A 0.040(2) 0.064(3) 0.040(3) -0.006(2) 0.011(2) 0.008(2)
N2A 0.0337(18) 0.046(2) 0.044(2) 0.0007(17) 0.0085(16) 0.0049(16)
C16A 0.040(2) 0.039(2) 0.044(3) 0.0018(19) 0.0088(19) -0.0046(19)
C17A 0.035(2) 0.0243(19) 0.047(3) 0.0044(17) 0.0062(18) -0.0008(16)
C18A 0.0283(19) 0.029(2) 0.048(3) 0.0076(17) 0.0037(17) -0.0011(16)
O2A 0.0419(16) 0.0349(16) 0.055(2) 0.0029(14) 0.0144(14) -0.0050(13)
N3A 0.0391(18) 0.0269(17) 0.055(2) 0.0025(16) 0.0163(17) 0.0018(15)
C19A 0.034(2) 0.034(2) 0.043(3) -0.0010(18) 0.0116(18) 0.0003(17)
C20A 0.037(2) 0.034(2) 0.048(3) 0.0010(19) 0.0113(19) -0.0005(17)
C21A 0.036(2) 0.046(3) 0.054(3) 0.001(2) 0.013(2) -0.0005(19)
C22A 0.047(3) 0.042(3) 0.060(3) -0.006(2) 0.019(2) -0.005(2)
C23A 0.052(3) 0.042(3) 0.050(3) -0.004(2) 0.014(2) -0.011(2)
C24A 0.038(2) 0.038(2) 0.055(3) 0.003(2) 0.005(2) -0.0071(19)
C25A 0.041(2) 0.051(3) 0.050(3) -0.003(2) 0.013(2) -0.015(2)
Cl2 0.0486(6) 0.0562(7) 0.0530(7) -0.0037(5) 0.0046(5) 0.0065(5)
C1B 0.035(2) 0.034(2) 0.054(3) 0.0019(19) 0.0041(19) 0.0011(18)
C2B 0.040(2) 0.037(2) 0.061(3) 0.006(2) 0.017(2) 0.0073(19)
C3B 0.032(2) 0.032(2) 0.067(3) 0.008(2) 0.008(2) -0.0001(18)
C4B 0.033(2) 0.034(2) 0.056(3) 0.004(2) -0.0022(19) -0.0009(18)
C5B 0.035(2) 0.028(2) 0.052(3) 0.0030(18) 0.0031(19) 0.0037(17)
C6B 0.0298(19) 0.0249(19) 0.052(3) 0.0037(18) 0.0025(18) 0.0008(16)
N1B 0.0278(16) 0.0231(16) 0.055(2) -0.0008(15) 0.0006(15) 0.0000(13)
C7B 0.036(2) 0.025(2) 0.050(3) -0.0019(18) 0.0058(18) -0.0016(16)
O1B 0.0382(15) 0.0205(14) 0.063(2) 0.0012(13) 0.0060(14) 0.0006(12)
C8B 0.034(2) 0.0222(19) 0.058(3) 0.0014(18) 0.0033(19) -0.0001(16)
C9B 0.033(2) 0.032(2) 0.070(3) -0.003(2) 0.007(2) -0.0071(18)
C10B 0.031(2) 0.033(2) 0.069(3) -0.005(2) 0.005(2) -0.0038(17)
C11B 0.039(2) 0.041(3) 0.081(4) -0.003(2) 0.006(2) -0.009(2)
C12B 0.031(2) 0.049(3) 0.079(4) -0.006(3) 0.004(2) -0.005(2)
C13B 0.037(2) 0.046(3) 0.078(4) -0.005(3) -0.001(2) 0.002(2)
C14B 0.034(2) 0.037(2) 0.067(3) -0.002(2) 0.001(2) 0.0013(19)
C15B 0.0281(19) 0.034(2) 0.059(3) 0.000(2) 0.0013(18) -0.0020(17)
N2B 0.0286(17) 0.0255(17) 0.065(3) 0.0005(16) 0.0021(16) -0.0006(14)
C16B 0.032(2) 0.0211(19) 0.059(3) -0.0010(18) 0.0025(19) -0.0005(16)
C17B 0.031(2) 0.0212(19) 0.056(3) 0.0012(18) 0.0014(18) -0.0003(16)
C18B 0.0267(18) 0.0228(19) 0.058(3) 0.0008(18) 0.0063(18) 0.0010(15)
O2B 0.0454(17) 0.0286(15) 0.063(2) 0.0051(14) 0.0121(15) -0.0013(13)
N3B 0.0407(19) 0.0248(17) 0.051(2) 0.0001(16) 0.0058(16) 0.0018(14)
C19B 0.034(2) 0.031(2) 0.051(3) 0.0010(18) 0.0100(19) -0.0022(17)
C20B 0.032(2) 0.040(2) 0.049(3) 0.005(2) 0.0091(18) 0.0004(18)
C21B 0.037(2) 0.042(2) 0.049(3) 0.004(2) 0.0069(19) 0.0007(19)
C22B 0.045(2) 0.036(2) 0.062(3) -0.005(2) 0.011(2) 0.003(2)
C23B 0.036(2) 0.044(3) 0.076(4) -0.008(2) 0.016(2) 0.006(2)
C24B 0.031(2) 0.037(2) 0.066(3) -0.006(2) 0.006(2) 0.0003(18)
C25B 0.038(2) 0.033(2) 0.059(3) 0.006(2) 0.000(2) -0.0008(18)
C26B 0.040(2) 0.038(2) 0.057(3) 0.001(2) 0.002(2) 0.0008(19)
C27B 0.050(3) 0.037(2) 0.063(3) 0.001(2) -0.003(2) 0.003(2)
C28B 0.048(3) 0.037(3) 0.069(3) -0.003(2) -0.009(2) -0.003(2)
C29B 0.043(2) 0.043(3) 0.059(3) 0.004(2) -0.005(2) 0.004(2)
C30B 0.046(2) 0.030(2) 0.063(3) 0.004(2) -0.001(2) -0.0011(19)
C31B 0.046(2) 0.033(2) 0.055(3) 0.005(2) -0.004(2) -0.0021(19)
O3B 0.0502(19) 0.0449(19) 0.077(3) 0.0034(17) -0.0172(17) 0.0029(16)
C32B 0.043(2) 0.047(3) 0.057(3) 0.010(2) 0.003(2) 0.009(2)
C26A 0.031(9) 0.052(9) 0.047(10) -0.010(7) 0.016(7) 0.005(6)
C27A 0.030(5) 0.044(6) 0.067(9) -0.016(6) 0.022(6) -0.015(5)
C28A 0.024(6) 0.064(9) 0.064(8) -0.018(6) 0.013(5) -0.009(5)
C29A 0.032(6) 0.071(9) 0.070(8) 0.012(7) 0.021(6) 0.004(7)
C30A 0.032(6) 0.074(12) 0.079(10) 0.009(8) 0.019(6) 0.006(7)
C31A 0.052(8) 0.050(9) 0.066(8) 0.006(7) 0.029(6) 0.017(6)
O3A 0.072(6) 0.082(6) 0.112(9) 0.018(6) 0.029(6) 0.001(5)
C26C 0.044(11) 0.037(6) 0.063(11) -0.006(6) 0.018(8) -0.016(6)
C27C 0.028(5) 0.062(9) 0.057(8) -0.001(7) 0.010(5) 0.005(6)
C28C 0.032(8) 0.046(8) 0.124(12) 0.011(8) -0.001(8) -0.006(7)
C29C 0.022(5) 0.054(10) 0.151(16) 0.035(9) -0.029(7) -0.011(6)
C30C 0.047(7) 0.058(9) 0.165(16) 0.045(10) 0.031(8) 0.019(7)
C31C 0.052(7) 0.045(8) 0.099(12) 0.006(8) 0.032(7) 0.007(6)

loop_
_atom_type_symbol
_atom_type_description
_atom_type_scat_dispersion_real
_atom_type_scat_dispersion_imag
_atom_type_scat_source
C C 0.0181 0.0091 'International Tables Vol C Tables 4.2.6.8 and 6.1.1.4'
H H 0.0000 0.0000 'International Tables Vol C Tables 4.2.6.8 and 6.1.1.4'
N N 0.0311 0.0180 'International Tables Vol C Tables 4.2.6.8 and 6.1.1.4'
O O 0.0492 0.0322 'International Tables Vol C Tables 4.2.6.8 and 6.1.1.4'
Cl Cl 0.3639 0.7018 'International Tables Vol C Tables 4.2.6.8 and 6.1.1.4'

loop_
_geom_angle_atom_site_label_1
_geom_angle_atom_site_label_2
_geom_angle_atom_site_label_3
_geom_angle
_geom_angle_site_symmetry_1
_geom_angle_site_symmetry_3
_geom_angle_publ_flag
C2A C1A C6A 121.0(4) . . ?
C2A C1A Cl1 118.6(4) . . ?
C6A C1A Cl1 120.4(3) . . ?
C1A C2A C3A 119.4(4) . . ?
C1A C2A H2A 120.3 . . ?
C3A C2A H2A 120.3 . . ?
C4A C3A C2A 119.7(4) . . ?
C4A C3A H3A 120.1 . . ?
C2A C3A H3A 120.1 . . ?
C5A C4A C3A 121.0(4) . . ?
C5A C4A H4A 119.5 . . ?
C3A C4A H4A 119.5 . . ?
C4A C5A C6A 120.2(4) . . ?
C4A C5A H5A 119.9 . . ?
C6A C5A H5A 119.9 . . ?
C1A C6A C5A 118.7(4) . . ?
C1A C6A N1A 120.6(4) . . ?
C5A C6A N1A 120.5(4) . . ?
C7A N1A C6A 121.1(4) . . ?
C7A N1A C17A 119.5(4) . . ?
C6A N1A C17A 118.0(3) . . ?
O1A C7A N1A 122.0(4) . . ?
O1A C7A C8A 122.0(4) . . ?
N1A C7A C8A 115.9(4) . . ?
C9A C8A N2A 110.5(4) . . ?
C9A C8A C7A 128.8(4) . . ?
N2A C8A C7A 120.6(4) . . ?
C8A C9A C10A 106.4(5) . . ?
C8A C9A H9A 126.8 . . ?
C10A C9A H9A 126.8 . . ?
C15A C10A C11A 118.7(5) . . ?
C15A C10A C9A 107.1(4) . . ?
C11A C10A C9A 134.2(5) . . ?
C12A C11A C10A 119.3(6) . . ?
C12A C11A H11A 120.4 . . ?
C10A C11A H11A 120.4 . . ?
C11A C12A C13A 120.9(6) . . ?
C11A C12A H12A 119.6 . . ?
C13A C12A H12A 119.6 . . ?
C14A C13A C12A 121.6(6) . . ?
C14A C13A H13A 119.2 . . ?
C12A C13A H13A 119.2 . . ?
C13A C14A C15A 117.4(6) . . ?
C13A C14A H14A 121.3 . . ?
C15A C14A H14A 121.3 . . ?
N2A C15A C10A 107.9(4) . . ?
N2A C15A C14A 130.1(5) . . ?
C10A C15A C14A 122.1(5) . . ?
C15A N2A C8A 108.1(4) . . ?
C15A N2A C16A 130.0(4) . . ?
C8A N2A C16A 121.8(4) . . ?
N2A C16A C17A 107.0(3) . . ?
N2A C16A C25A 112.3(4) . . ?
C17A C16A C25A 112.0(4) . . ?
N2A C16A H16A 108.5 . . ?
C17A C16A H16A 108.5 . . ?
C25A C16A H16A 108.5 . . ?
N1A C17A C16A 110.8(3) . . ?
N1A C17A C18A 110.9(3) . . ?
C16A C17A C18A 112.2(4) . . ?
N1A C17A H17A 107.6 . . ?
C16A C17A H17A 107.6 . . ?
C18A C17A H17A 107.6 . . ?
O2A C18A N3A 124.6(4) . . ?
O2A C18A C17A 121.8(4) . . ?
N3A C18A C17A 113.6(3) . . ?
C18A N3A C19A 124.5(4) . . ?
C18A N3A H3A1 117.8 . . ?
C19A N3A H3A1 117.8 . . ?
N3A C19A C24A 110.4(3) . . ?
N3A C19A C20A 109.9(4) . . ?
C24A C19A C20A 110.5(4) . . ?
N3A C19A H19A 108.7 . . ?
C24A C19A H19A 108.7 . . ?
C20A C19A H19A 108.7 . . ?
C21A C20A C19A 110.5(4) . . ?
C21A C20A H20A 109.6 . . ?
C19A C20A H20A 109.6 . . ?
C21A C20A H20B 109.6 . . ?
C19A C20A H20B 109.6 . . ?
H20A C20A H20B 108.1 . . ?
C20A C21A C22A 111.0(4) . . ?
C20A C21A H21A 109.4 . . ?
C22A C21A H21A 109.4 . . ?
C20A C21A H21B 109.4 . . ?
C22A C21A H21B 109.4 . . ?
H21A C21A H21B 108.0 . . ?
C23A C22A C21A 111.2(4) . . ?
C23A C22A H22A 109.4 . . ?
C21A C22A H22A 109.4 . . ?
C23A C22A H22B 109.4 . . ?
C21A C22A H22B 109.4 . . ?
H22A C22A H22B 108.0 . . ?
C22A C23A C24A 111.2(4) . . ?
C22A C23A H23A 109.4 . . ?
C24A C23A H23A 109.4 . . ?
C22A C23A H23B 109.4 . . ?
C24A C23A H23B 109.4 . . ?
H23A C23A H23B 108.0 . . ?
C19A C24A C23A 110.6(4) . . ?
C19A C24A H24A 109.5 . . ?
C23A C24A H24A 109.5 . . ?
C19A C24A H24B 109.5 . . ?
C23A C24A H24B 109.5 . . ?
H24A C24A H24B 108.1 . . ?
C26C C25A C16A 112.2(9) . . ?
C26A C25A C16A 112.5(8) . . ?
C26C C25A H25A 109.2 . . ?
C16A C25A H25A 109.2 . . ?
C26C C25A H25B 109.2 . . ?
C16A C25A H25B 109.2 . . ?
H25A C25A H25B 107.9 . . ?
C6B C1B C2B 120.9(4) . . ?
C6B C1B Cl2 120.5(3) . . ?
C2B C1B Cl2 118.6(4) . . ?
C3B C2B C1B 119.1(4) . . ?
C3B C2B H2B 120.4 . . ?
C1B C2B H2B 120.4 . . ?
C4B C3B C2B 121.3(4) . . ?
C4B C3B H3B 119.4 . . ?
C2B C3B H3B 119.4 . . ?
C3B C4B C5B 119.4(4) . . ?
C3B C4B H4B 120.3 . . ?
C5B C4B H4B 120.3 . . ?
C6B C5B C4B 120.3(4) . . ?
C6B C5B H5B 119.8 . . ?
C4B C5B H5B 119.8 . . ?
C5B C6B C1B 119.0(4) . . ?
C5B C6B N1B 120.0(4) . . ?
C1B C6B N1B 120.8(4) . . ?
C7B N1B C6B 120.4(3) . . ?
C7B N1B C17B 120.8(3) . . ?
C6B N1B C17B 117.7(3) . . ?
O1B C7B N1B 123.3(4) . . ?
O1B C7B C8B 121.2(4) . . ?
N1B C7B C8B 115.4(3) . . ?
C9B C8B N2B 109.7(4) . . ?
C9B C8B C7B 129.5(4) . . ?
N2B C8B C7B 120.7(3) . . ?
C8B C9B C10B 107.3(4) . . ?
C8B C9B H9B 126.4 . . ?
C10B C9B H9B 126.4 . . ?
C11B C10B C15B 118.8(4) . . ?
C11B C10B C9B 133.8(4) . . ?
C15B C10B C9B 107.4(4) . . ?
C12B C11B C10B 118.6(4) . . ?
C12B C11B H11B 120.7 . . ?
C10B C11B H11B 120.7 . . ?
C11B C12B C13B 121.7(4) . . ?
C11B C12B H12B 119.2 . . ?
C13B C12B H12B 119.2 . . ?
C14B C13B C12B 121.8(5) . . ?
C14B C13B H13B 119.1 . . ?
C12B C13B H13B 119.1 . . ?
C13B C14B C15B 116.5(4) . . ?
C13B C14B H14B 121.7 . . ?
C15B C14B H14B 121.7 . . ?
N2B C15B C14B 130.3(4) . . ?
N2B C15B C10B 107.1(4) . . ?
C14B C15B C10B 122.6(4) . . ?
C8B N2B C15B 108.5(3) . . ?
C8B N2B C16B 122.1(3) . . ?
C15B N2B C16B 129.2(3) . . ?
N2B C16B C25B 113.2(4) . . ?
N2B C16B C17B 107.2(3) . . ?
C25B C16B C17B 111.1(3) . . ?
N2B C16B H16B 108.4 . . ?
C25B C16B H16B 108.4 . . ?
C17B C16B H16B 108.4 . . ?
N1B C17B C16B 109.8(3) . . ?
N1B C17B C18B 111.0(3) . . ?
C16B C17B C18B 114.0(3) . . ?
N1B C17B H17B 107.2 . . ?
C16B C17B H17B 107.2 . . ?
C18B C17B H17B 107.2 . . ?
O2B C18B N3B 124.8(4) . . ?
O2B C18B C17B 122.0(4) . . ?
N3B C18B C17B 113.1(4) . . ?
C18B N3B C19B 123.6(4) . . ?
C18B N3B H3B1 118.2 . . ?
C19B N3B H3B1 118.2 . . ?
N3B C19B C20B 110.0(3) . . ?
N3B C19B C24B 110.5(4) . . ?
C20B C19B C24B 109.0(3) . . ?
N3B C19B H19B 109.1 . . ?
C20B C19B H19B 109.1 . . ?
C24B C19B H19B 109.1 . . ?
C21B C20B C19B 111.7(3) . . ?
C21B C20B H20C 109.3 . . ?
C19B C20B H20C 109.3 . . ?
C21B C20B H20D 109.3 . . ?
C19B C20B H20D 109.3 . . ?
H20C C20B H20D 107.9 . . ?
C20B C21B C22B 111.6(4) . . ?
C20B C21B H21C 109.3 . . ?
C22B C21B H21C 109.3 . . ?
C20B C21B H21D 109.3 . . ?
C22B C21B H21D 109.3 . . ?
H21C C21B H21D 108.0 . . ?
C23B C22B C21B 110.4(4) . . ?
C23B C22B H22C 109.6 . . ?
C21B C22B H22C 109.6 . . ?
C23B C22B H22D 109.6 . . ?
C21B C22B H22D 109.6 . . ?
H22C C22B H22D 108.1 . . ?
C22B C23B C24B 111.4(4) . . ?
C22B C23B H23C 109.4 . . ?
C24B C23B H23C 109.4 . . ?
C22B C23B H23D 109.4 . . ?
C24B C23B H23D 109.4 . . ?
H23C C23B H23D 108.0 . . ?
C23B C24B C19B 110.5(4) . . ?
C23B C24B H24C 109.6 . . ?
C19B C24B H24C 109.6 . . ?
C23B C24B H24D 109.6 . . ?
C19B C24B H24D 109.6 . . ?
H24C C24B H24D 108.1 . . ?
C26B C25B C16B 113.0(4) . . ?
C26B C25B H25C 109.0 . . ?
C16B C25B H25C 109.0 . . ?
C26B C25B H25D 109.0 . . ?
C16B C25B H25D 109.0 . . ?
H25C C25B H25D 107.8 . . ?
C31B C26B C27B 118.0(4) . . ?
C31B C26B C25B 121.5(4) . . ?
C27B C26B C25B 120.4(4) . . ?
C28B C27B C26B 120.5(4) . . ?
C28B C27B H27B 119.7 . . ?
C26B C27B H27B 119.7 . . ?
C27B C28B C29B 120.8(5) . . ?
C27B C28B H28B 119.6 . . ?
C29B C28B H28B 119.6 . . ?
O3B C29B C28B 116.7(4) . . ?
O3B C29B C30B 124.0(4) . . ?
C28B C29B C30B 119.3(4) . . ?
C31B C30B C29B 119.4(4) . . ?
C31B C30B H30B 120.3 . . ?
C29B C30B H30B 120.3 . . ?
C30B C31B C26B 121.9(4) . . ?
C30B C31B H31B 119.1 . . ?
C26B C31B H31B 119.1 . . ?
C29B O3B C32B 118.4(4) . . ?
O3B C32B H32D 109.5 . . ?
O3B C32B H32E 109.5 . . ?
H32D C32B H32E 109.5 . . ?
O3B C32B H32F 109.5 . . ?
H32D C32B H32F 109.5 . . ?
H32E C32B H32F 109.5 . . ?
C27A C26A C31A 120.0 . . ?
C27A C26A C25A 118.4(8) . . ?
C31A C26A C25A 121.3(8) . . ?
C26A C27A C28A 120.0 . . ?
C26A C27A H27A 120.0 . . ?
C28A C27A H27A 120.0 . . ?
C29A C28A C27A 120.0 . . ?
C29A C28A H28A 120.0 . . ?
C27A C28A H28A 120.0 . . ?
C28A C29A C30A 120.0 . . ?
C28A C29A O3A 116.6(7) . . ?
C30A C29A O3A 123.3(7) . . ?
C31A C30A C29A 120.0 . . ?
C31A C30A H30A 120.0 . . ?
C29A C30A H30A 120.0 . . ?
C30A C31A C26A 120.0 . . ?
C30A C31A H31A 120.0 . . ?
C26A C31A H31A 120.0 . . ?
C32A O3A C29A 92.7(14) . . ?
O3A C32A H32A 109.5 . . ?
O3A C32A H32B 109.5 . . ?
H32A C32A H32B 109.5 . . ?
O3A C32A H32C 109.5 . . ?
H32A C32A H32C 109.5 . . ?
H32B C32A H32C 109.5 . . ?
C27C C26C C31C 120.0 . . ?
C27C C26C C25A 118.6(9) . . ?
C31C C26C C25A 121.0(9) . . ?
C28C C27C C26C 120.0 . . ?
C28C C27C H27C 120.0 . . ?
C26C C27C H27C 120.0 . . ?
C29C C28C C27C 120.0 . . ?
C29C C28C H28C 120.0 . . ?
C27C C28C H28C 120.0 . . ?
C28C C29C C30C 120.0 . . ?
C28C C29C O3C 116.0(10) . . ?
C30C C29C O3C 122.6(9) . . ?
C31C C30C C29C 120.0 . . ?
C31C C30C H30C 120.0 . . ?
C29C C30C H30C 120.0 . . ?
C30C C31C C26C 120.0 . . ?
C30C C31C H31C 120.0 . . ?
C26C C31C H31C 120.0 . . ?
C29C O3C C32C 120.7(16) . . ?
O3C C32C H32G 109.5 . . ?
O3C C32C H32H 109.5 . . ?
H32G C32C H32H 109.5 . . ?
O3C C32C H32I 109.5 . . ?
H32G C32C H32I 109.5 . . ?
H32H C32C H32I 109.5 . . ?

loop_
_geom_bond_atom_site_label_1
_geom_bond_atom_site_label_2
_geom_bond_distance
_geom_bond_site_symmetry_2
_geom_bond_publ_flag
Cl1 C1A 1.738(4) . ?
C1A C2A 1.384(7) . ?
C1A C6A 1.396(6) . ?
C2A C3A 1.395(6) . ?
C2A H2A 0.9500 . ?
C3A C4A 1.379(7) . ?
C3A H3A 0.9500 . ?
C4A C5A 1.374(6) . ?
C4A H4A 0.9500 . ?
C5A C6A 1.397(6) . ?
C5A H5A 0.9500 . ?
C6A N1A 1.423(5) . ?
N1A C7A 1.357(5) . ?
N1A C17A 1.467(5) . ?
C7A O1A 1.246(5) . ?
C7A C8A 1.473(7) . ?
C8A C9A 1.356(6) . ?
C8A N2A 1.379(6) . ?
C9A C10A 1.433(7) . ?
C9A H9A 0.9500 . ?
C10A C15A 1.403(7) . ?
C10A C11A 1.407(7) . ?
C11A C12A 1.372(9) . ?
C11A H11A 0.9500 . ?
C12A C13A 1.407(10) . ?
C12A H12A 0.9500 . ?
C13A C14A 1.364(8) . ?
C13A H13A 0.9500 . ?
C14A C15A 1.408(7) . ?
C14A H14A 0.9500 . ?
C15A N2A 1.375(6) . ?
N2A C16A 1.459(6) . ?
C16A C17A 1.525(6) . ?
C16A C25A 1.542(6) . ?
C16A H16A 1.0000 . ?
C17A C18A 1.546(6) . ?
C17A H17A 1.0000 . ?
C18A O2A 1.230(5) . ?
C18A N3A 1.342(5) . ?
N3A C19A 1.458(5) . ?
N3A H3A1 0.8800 . ?
C19A C24A 1.521(6) . ?
C19A C20A 1.535(6) . ?
C19A H19A 1.0000 . ?
C20A C21A 1.524(6) . ?
C20A H20A 0.9900 . ?
C20A H20B 0.9900 . ?
C21A C22A 1.526(7) . ?
C21A H21A 0.9900 . ?
C21A H21B 0.9900 . ?
C22A C23A 1.514(7) . ?
C22A H22A 0.9900 . ?
C22A H22B 0.9900 . ?
C23A C24A 1.525(6) . ?
C23A H23A 0.9900 . ?
C23A H23B 0.9900 . ?
C24A H24A 0.9900 . ?
C24A H24B 0.9900 . ?
C25A C26C 1.504(9) . ?
C25A C26A 1.535(8) . ?
C25A H25A 0.9900 . ?
C25A H25B 0.9900 . ?
Cl2 C1B 1.741(5) . ?
C1B C6B 1.388(6) . ?
C1B C2B 1.397(6) . ?
C2B C3B 1.373(7) . ?
C2B H2B 0.9500 . ?
C3B C4B 1.372(6) . ?
C3B H3B 0.9500 . ?
C4B C5B 1.407(6) . ?
C4B H4B 0.9500 . ?
C5B C6B 1.384(6) . ?
C5B H5B 0.9500 . ?
C6B N1B 1.437(5) . ?
N1B C7B 1.350(5) . ?
N1B C17B 1.470(5) . ?
C7B O1B 1.242(5) . ?
C7B C8B 1.475(6) . ?
C8B C9B 1.367(6) . ?
C8B N2B 1.380(5) . ?
C9B C10B 1.417(6) . ?
C9B H9B 0.9500 . ?
C10B C11B 1.412(6) . ?
C10B C15B 1.414(6) . ?
C11B C12B 1.365(7) . ?
C11B H11B 0.9500 . ?
C12B C13B 1.406(7) . ?
C12B H12B 0.9500 . ?
C13B C14B 1.380(6) . ?
C13B H13B 0.9500 . ?
C14B C15B 1.401(6) . ?
C14B H14B 0.9500 . ?
C15B N2B 1.387(5) . ?
N2B C16B 1.463(5) . ?
C16B C25B 1.527(6) . ?
C16B C17B 1.537(6) . ?
C16B H16B 1.0000 . ?
C17B C18B 1.540(6) . ?
C17B H17B 1.0000 . ?
C18B O2B 1.223(5) . ?
C18B N3B 1.349(5) . ?
N3B C19B 1.458(6) . ?
N3B H3B1 0.8800 . ?
C19B C20B 1.538(6) . ?
C19B C24B 1.538(6) . ?
C19B H19B 1.0000 . ?
C20B C21B 1.509(6) . ?
C20B H20C 0.9900 . ?
C20B H20D 0.9900 . ?
C21B C22B 1.522(6) . ?
C21B H21C 0.9900 . ?
C21B H21D 0.9900 . ?
C22B C23B 1.512(6) . ?
C22B H22C 0.9900 . ?
C22B H22D 0.9900 . ?
C23B C24B 1.521(7) . ?
C23B H23C 0.9900 . ?
C23B H23D 0.9900 . ?
C24B H24C 0.9900 . ?
C24B H24D 0.9900 . ?
C25B C26B 1.506(6) . ?
C25B H25C 0.9900 . ?
C25B H25D 0.9900 . ?
C26B C31B 1.393(6) . ?
C26B C27B 1.399(6) . ?
C27B C28B 1.385(7) . ?
C27B H27B 0.9500 . ?
C28B C29B 1.388(7) . ?
C28B H28B 0.9500 . ?
C29B O3B 1.360(6) . ?
C29B C30B 1.396(7) . ?
C30B C31B 1.385(6) . ?
C30B H30B 0.9500 . ?
C31B H31B 0.9500 . ?
O3B C32B 1.427(5) . ?
C32B H32D 0.9800 . ?
C32B H32E 0.9800 . ?
C32B H32F 0.9800 . ?
C26A C27A 1.3900 . ?
C26A C31A 1.3900 . ?
C27A C28A 1.3900 . ?
C27A H27A 0.9500 . ?
C28A C29A 1.3900 . ?
C28A H28A 0.9500 . ?
C29A C30A 1.3900 . ?
C29A O3A 1.438(13) . ?
C30A C31A 1.3900 . ?
C30A H30A 0.9500 . ?
C31A H31A 0.9500 . ?
O3A C32A 1.395(16) . ?
C32A H32A 0.9800 . ?
C32A H32B 0.9800 . ?
C32A H32C 0.9800 . ?
C26C C27C 1.3900 . ?
C26C C31C 1.3900 . ?
C27C C28C 1.3900 . ?
C27C H27C 0.9500 . ?
C28C C29C 1.3900 . ?
C28C H28C 0.9500 . ?
C29C C30C 1.3900 . ?
C29C O3C 1.462(19) . ?
C30C C31C 1.3900 . ?
C30C H30C 0.9500 . ?
C31C H31C 0.9500 . ?
O3C C32C 1.468(16) . ?
C32C H32G 0.9800 . ?
C32C H32H 0.9800 . ?
C32C H32I 0.9800 . ?

loop_
_geom_hbond_atom_site_label_D
_geom_hbond_atom_site_label_H
_geom_hbond_atom_site_label_A
_geom_hbond_distance_DH
_geom_hbond_distance_HA
_geom_hbond_distance_DA
_geom_hbond_angle_DHA
_geom_hbond_site_symmetry_A
N3A H3A1 O1A 0.88 2.01 2.867(5) 163.8 1_565
N3B H3B1 O1B 0.88 2.01 2.854(5) 160.0 1_565
